data_7053009
loop_
_publ_author_name
'Seidel, Nadine'
'Hahn, Torsten'
'Liebing, Simon'
'Seichter, Wilhelm'
'Kortus, Jens'
'Weber, Edwin'

_publ_section_title
;
 Synthesis and properties of new 9,10-anthraquinone derived compounds for
 molecular electronics
;
_journal_issue 3
_journal_name_full 'New Journal of Chemistry'
_journal_page_first 601
_journal_paper_doi 10.1039/c2nj40772h
_journal_volume 37
_journal_year 2013
_chemical_formula_moiety 'C20 H10 O2 S'
_chemical_formula_sum 'C20 H10 O2 S'
_chemical_formula_weight 314.34
_space_group_IT_number 14
_symmetry_cell_setting monoclinic
_symmetry_space_group_name_Hall '-P 2ybc'
_symmetry_space_group_name_H-M 'P 1 21/c 1'
_atom_sites_solution_hydrogens geom
_atom_sites_solution_primary direct
_atom_sites_solution_secondary difmap
_audit_creation_method SHELXL-97
_cell_angle_alpha 90.00
_cell_angle_beta 90.906(2)
_cell_angle_gamma 90.00
_cell_formula_units_Z 4
_cell_length_a 11.7261(7)
_cell_length_b 6.3804(4)
_cell_length_c 19.3742(12)
_cell_measurement_reflns_used 3457
_cell_measurement_temperature 153(2)
_cell_measurement_theta_max 29.75
_cell_measurement_theta_min 2.71
_cell_volume 1449.34(15)
_computing_cell_refinement 'SAINT-NT (Sheldrick, 2008)'
_computing_data_collection 'Kappa APEX 2 (Bruker-AXS)'
_computing_data_reduction SAINT
_computing_molecular_graphics 'ORTEP-3 (Farrugia)'
_computing_publication_material SHELXTL
_computing_structure_refinement 'SHELXL-97 (Sheldrick, 1997)'
_computing_structure_solution 'SHELXS-97 (Sheldrick, 1990)'
_diffrn_ambient_temperature 153(2)
_diffrn_measured_fraction_theta_full 0.998
_diffrn_measured_fraction_theta_max 0.998
_diffrn_measurement_device_type 'CCD area detector'
_diffrn_measurement_method 'phi and omega scans'
_diffrn_radiation_monochromator graphite
_diffrn_radiation_source 'fine-focus sealed tube'
_diffrn_radiation_type MoK\a
_diffrn_radiation_wavelength 0.71073
_diffrn_reflns_av_R_equivalents 0.0294
_diffrn_reflns_av_sigmaI/netI 0.0275
_diffrn_reflns_limit_h_max 14
_diffrn_reflns_limit_h_min -14
_diffrn_reflns_limit_k_max 7
_diffrn_reflns_limit_k_min -8
_diffrn_reflns_limit_l_max 24
_diffrn_reflns_limit_l_min -24
_diffrn_reflns_number 11776
_diffrn_reflns_theta_full 27.00
_diffrn_reflns_theta_max 27.00
_diffrn_reflns_theta_min 1.74
_diffrn_standards_decay_% <1%
_exptl_absorpt_coefficient_mu 0.230
_exptl_absorpt_correction_T_max 0.9729
_exptl_absorpt_correction_T_min 0.8976
_exptl_absorpt_correction_type multi-scan
_exptl_absorpt_process_details 'SADABS (Sheldrick, 2004)'
_exptl_crystal_colour yellow
_exptl_crystal_density_diffrn 1.441
_exptl_crystal_density_method 'not measured'
_exptl_crystal_description irregular
_exptl_crystal_F_000 648
_exptl_crystal_size_max 0.48
_exptl_crystal_size_mid 0.25
_exptl_crystal_size_min 0.12
_refine_diff_density_max 0.302
_refine_diff_density_min -0.239
_refine_diff_density_rms 0.047
_refine_ls_extinction_method none
_refine_ls_goodness_of_fit_ref 1.064
_refine_ls_hydrogen_treatment constr
_refine_ls_matrix_type full
_refine_ls_number_parameters 221
_refine_ls_number_reflns 3144
_refine_ls_number_restraints 2
_refine_ls_restrained_S_all 1.065
_refine_ls_R_factor_all 0.0621
_refine_ls_R_factor_gt 0.0433
_refine_ls_shift/su_max 0.000
_refine_ls_shift/su_mean 0.000
_refine_ls_structure_factor_coef Fsqd
_refine_ls_weighting_details 'calc w=1/[\s^2^(Fo^2^)+(0.0746P)^2^+0.3338P] where P=(Fo^2^+2Fc^2^)/3'
_refine_ls_weighting_scheme calc
_refine_ls_wR_factor_gt 0.1171
_refine_ls_wR_factor_ref 0.1398
_reflns_number_gt 2400
_reflns_number_total 3144
_reflns_threshold_expression >2sigma(I)
_cod_data_source_file c2nj40772h.txt
_cod_data_source_block nase_7_0m
_cod_depositor_comments
;
The following automatic conversions were performed:

'_exptl_absorpt_correction_type' value 'multi scan' changed to
'multi-scan' according to
/home/saulius/struct/CIF-dictionaries/cif_core.dic dictionary named
'cif_core.dic' version 2.4.2 from 2011-04-26.

Automatic conversion script
Id: cif_fix_values 1891 2012-01-12 08:04:46Z andrius 
;
_cod_original_sg_symbol_H-M 'P 21/c'
_cod_database_code 7053009

loop_
_symmetry_equiv_pos_as_xyz
'x, y, z'
'-x, y+1/2, -z+1/2'
'-x, -y, -z'
'x, -y-1/2, z-1/2'

loop_
_atom_site_label
_atom_site_type_symbol
_atom_site_fract_x
_atom_site_fract_y
_atom_site_fract_z
_atom_site_U_iso_or_equiv
_atom_site_adp_type
_atom_site_occupancy
_atom_site_symmetry_multiplicity
_atom_site_calc_flag
_atom_site_refinement_flags
_atom_site_disorder_assembly
_atom_site_disorder_group
O1 O 0.41342(11) 0.6661(2) 0.41788(8) 0.0544(4) Uani 1 1 d . . .
O2 O -0.02812(11) 0.4428(2) 0.40546(8) 0.0503(4) Uani 1 1 d . . .
S1 S 0.31607(11) 1.89748(14) 0.13737(6) 0.0609(4) Uani 0.683(3) 1 d P A 1
S1A S 0.4432(3) 1.8058(7) 0.1562(2) 0.0706(11) Uani 0.317(3) 1 d PD A 2
C1 C 0.18625(15) 1.0574(3) 0.31103(9) 0.0339(4) Uani 1 1 d . . .
C2 C 0.26374(14) 0.9308(3) 0.34702(9) 0.0326(4) Uani 1 1 d . . .
H2 H 0.3421 0.9688 0.3491 0.039 Uiso 1 1 calc R . .
C3 C 0.22734(13) 0.7495(3) 0.37986(8) 0.0298(4) Uani 1 1 d . . .
C4 C 0.31288(14) 0.6177(3) 0.41706(9) 0.0347(4) Uani 1 1 d . . .
C5 C 0.27181(15) 0.4255(3) 0.45242(8) 0.0328(4) Uani 1 1 d . . .
C6 C 0.34916(17) 0.2994(3) 0.48838(10) 0.0421(4) Uani 1 1 d . . .
H6 H 0.4279 0.3349 0.4896 0.051 Uiso 1 1 calc R . .
C7 C 0.3113(2) 0.1216(3) 0.52256(10) 0.0488(5) Uani 1 1 d . . .
H7 H 0.3641 0.0357 0.5473 0.059 Uiso 1 1 calc R . .
C8 C 0.1973(2) 0.0699(3) 0.52058(10) 0.0489(5) Uani 1 1 d . . .
H8 H 0.1718 -0.0517 0.5441 0.059 Uiso 1 1 calc R . .
C9 C 0.11989(17) 0.1926(3) 0.48491(10) 0.0426(5) Uani 1 1 d . . .
H9 H 0.0414 0.1555 0.4839 0.051 Uiso 1 1 calc R . .
C10 C 0.15657(15) 0.3716(3) 0.45024(9) 0.0334(4) Uani 1 1 d . . .
C11 C 0.07139(14) 0.4979(3) 0.41080(9) 0.0343(4) Uani 1 1 d . . .
C12 C 0.11180(14) 0.6932(3) 0.37729(8) 0.0305(4) Uani 1 1 d . . .
C13 C 0.03394(15) 0.8219(3) 0.34182(9) 0.0359(4) Uani 1 1 d . . .
H13 H -0.0447 0.7862 0.3405 0.043 Uiso 1 1 calc R . .
C14 C 0.07095(15) 1.0000(3) 0.30886(9) 0.0373(4) Uani 1 1 d . . .
H14 H 0.0176 1.0851 0.2843 0.045 Uiso 1 1 calc R . .
C15 C 0.22562(14) 1.2456(3) 0.27581(8) 0.0340(4) Uani 1 1 d . . .
C16 C 0.25969(15) 1.3907(3) 0.24636(9) 0.0372(4) Uani 1 1 d . . .
C17 C 0.30375(16) 1.5675(3) 0.20899(9) 0.0366(4) Uani 1 1 d . A .
C18 C 0.42083(19) 1.6063(4) 0.20135(13) 0.0592(6) Uani 1 1 d . . .
H18 H 0.4789 1.5174 0.2196 0.071 Uiso 1 1 calc R A 1
C19 C 0.4439(11) 1.796(2) 0.1629(6) 0.151(5) Uani 0.683(3) 1 d P A 1
H19 H 0.5170 1.8524 0.1537 0.181 Uiso 0.683(3) 1 calc PR A 1
C19A C 0.3074(8) 1.882(2) 0.1393(10) 0.151(5) Uani 0.317(3) 1 d PD A 2
H19A H 0.2811 1.9987 0.1132 0.181 Uiso 0.317(3) 1 calc PR A 2
C20 C 0.23798(18) 1.7161(3) 0.17600(10) 0.0433(5) Uani 1 1 d D . .
H20 H 0.1570 1.7152 0.1754 0.052 Uiso 1 1 calc R A 1

loop_
_atom_site_aniso_label
_atom_site_aniso_U_11
_atom_site_aniso_U_22
_atom_site_aniso_U_33
_atom_site_aniso_U_23
_atom_site_aniso_U_13
_atom_site_aniso_U_12
O1 0.0347(7) 0.0474(8) 0.0807(11) 0.0159(7) -0.0085(7) -0.0041(6)
O2 0.0367(7) 0.0399(8) 0.0742(10) -0.0006(7) -0.0001(6) -0.0083(6)
S1 0.1163(10) 0.0288(4) 0.0382(5) 0.0025(3) 0.0178(5) -0.0055(4)
S1A 0.0613(17) 0.089(2) 0.062(2) 0.0011(16) 0.0104(15) -0.0344(16)
C1 0.0451(10) 0.0279(9) 0.0287(9) -0.0027(6) 0.0046(7) 0.0015(7)
C2 0.0354(9) 0.0301(9) 0.0324(9) -0.0037(7) 0.0029(7) -0.0008(7)
C3 0.0331(8) 0.0272(8) 0.0291(8) -0.0057(6) 0.0010(6) 0.0006(7)
C4 0.0336(9) 0.0307(9) 0.0397(10) -0.0027(7) -0.0024(7) -0.0010(7)
C5 0.0428(9) 0.0280(8) 0.0275(8) -0.0041(7) -0.0014(7) 0.0012(7)
C6 0.0513(11) 0.0374(10) 0.0374(10) -0.0025(8) -0.0084(8) 0.0029(8)
C7 0.0730(14) 0.0376(10) 0.0355(10) 0.0029(8) -0.0081(9) 0.0075(10)
C8 0.0754(14) 0.0365(10) 0.0351(10) 0.0061(8) 0.0056(9) -0.0045(10)
C9 0.0556(11) 0.0348(10) 0.0377(10) -0.0021(8) 0.0093(9) -0.0063(8)
C10 0.0439(9) 0.0281(8) 0.0283(8) -0.0050(7) 0.0050(7) -0.0019(7)
C11 0.0358(9) 0.0295(9) 0.0378(10) -0.0090(7) 0.0038(7) -0.0036(7)
C12 0.0328(8) 0.0281(8) 0.0307(8) -0.0068(7) 0.0010(7) -0.0006(6)
C13 0.0329(8) 0.0374(9) 0.0373(9) -0.0064(7) -0.0018(7) 0.0001(7)
C14 0.0409(9) 0.0356(9) 0.0351(9) -0.0010(7) -0.0045(7) 0.0070(8)
C15 0.0420(9) 0.0325(9) 0.0274(8) -0.0031(7) 0.0009(7) 0.0069(7)
C16 0.0413(9) 0.0384(10) 0.0320(9) -0.0056(8) 0.0003(7) 0.0058(8)
C17 0.0467(10) 0.0333(9) 0.0298(9) -0.0017(7) 0.0032(7) -0.0026(7)
C18 0.0466(11) 0.0752(16) 0.0557(14) 0.0160(12) 0.0002(10) -0.0072(11)
C19 0.162(10) 0.199(11) 0.090(7) -0.014(7) -0.039(6) -0.031(8)
C19A 0.162(10) 0.199(11) 0.090(7) -0.014(7) -0.039(6) -0.031(8)
C20 0.0559(11) 0.0383(10) 0.0360(10) 0.0002(8) 0.0060(8) 0.0051(9)

loop_
_atom_type_symbol
_atom_type_description
_atom_type_scat_dispersion_real
_atom_type_scat_dispersion_imag
_atom_type_scat_source
C C 0.0033 0.0016 'International Tables Vol C Tables 4.2.6.8 and 6.1.1.4'
H H 0.0000 0.0000 'International Tables Vol C Tables 4.2.6.8 and 6.1.1.4'
O O 0.0106 0.0060 'International Tables Vol C Tables 4.2.6.8 and 6.1.1.4'
S S 0.1246 0.1234 'International Tables Vol C Tables 4.2.6.8 and 6.1.1.4'

loop_
_geom_angle_atom_site_label_1
_geom_angle_atom_site_label_2
_geom_angle_atom_site_label_3
_geom_angle
C20 S1 C19 95.3(5)
C18 S1A C19A 100.1(4)
C2 C1 C14 119.01(16)
C2 C1 C15 120.12(16)
C14 C1 C15 120.87(16)
C3 C2 C1 120.55(16)
C2 C3 C12 120.03(15)
C2 C3 C4 118.86(14)
C12 C3 C4 121.10(15)
O1 C4 C3 120.57(16)
O1 C4 C5 121.50(16)
C3 C4 C5 117.93(14)
C6 C5 C10 119.77(16)
C6 C5 C4 119.59(16)
C10 C5 C4 120.64(15)
C7 C6 C5 120.00(18)
C8 C7 C6 119.95(19)
C9 C8 C7 120.66(18)
C8 C9 C10 120.07(19)
C5 C10 C9 119.53(17)
C5 C10 C11 121.68(15)
C9 C10 C11 118.77(16)
O2 C11 C10 121.39(16)
O2 C11 C12 121.02(16)
C10 C11 C12 117.59(14)
C13 C12 C3 119.30(16)
C13 C12 C11 119.75(15)
C3 C12 C11 120.94(15)
C14 C13 C12 120.25(16)
C13 C14 C1 120.84(16)
C16 C15 C1 177.44(18)
C15 C16 C17 178.66(19)
C20 C17 C18 111.82(18)
C20 C17 C16 124.82(17)
C18 C17 C16 123.35(18)
C17 C18 C19 113.1(6)
C17 C18 S1A 112.0(2)
C18 C19 S1 107.3(8)
C20 C19A S1A 102.7(6)
C17 C20 C19A 113.4(4)
C17 C20 S1 112.39(16)

loop_
_geom_bond_atom_site_label_1
_geom_bond_atom_site_label_2
_geom_bond_distance
O1 C4 1.218(2)
O2 C11 1.222(2)
S1 C20 1.661(2)
S1 C19 1.701(14)
S1A C18 1.569(5)
S1A C19A 1.692(10)
C1 C2 1.394(2)
C1 C14 1.401(3)
C1 C15 1.460(2)
C2 C3 1.391(2)
C3 C12 1.402(2)
C3 C4 1.486(2)
C4 C5 1.489(2)
C5 C6 1.391(2)
C5 C10 1.394(2)
C6 C7 1.390(3)
C7 C8 1.377(3)
C8 C9 1.376(3)
C9 C10 1.396(2)
C10 C11 1.486(3)
C11 C12 1.486(2)
C12 C13 1.400(2)
C13 C14 1.377(3)
C15 C16 1.162(2)
C16 C17 1.441(2)
C17 C20 1.373(3)
C17 C18 1.405(3)
C18 C19 1.446(13)
C19A C20 1.517(9)
